data_4020767
loop_
_publ_author_name
'Gui Ling Ning'
'Xin Cheng Li'
'Megumu Munakata'
'Wei Tao Gong'
'Masahiko Maekawa'
'Tadao Kamikawa'

_publ_section_title
;
 Conversion of Phenyl-Substituted Cyclopentadienes to Pyrylium Cations
;
_journal_name_full 'Journal of Organic Chemistry'
_journal_page_first 1432
_journal_page_last 1434
_journal_paper_doi 10.1021/jo030243k
_journal_volume 69
_journal_year 2004
_chemical_formula_sum 'C23 H17 Cl O5'
_chemical_formula_weight 408.82
_space_group_IT_number 14
_symmetry_cell_setting monoclinic
_symmetry_space_group_name_Hall '-P 2yn'
_symmetry_space_group_name_H-M 'P 1 21/n 1'
_cell_angle_alpha 90.00
_cell_angle_beta 98.874(5)
_cell_angle_gamma 90.00
_cell_formula_units_Z 4
_cell_length_a 6.9904(10)
_cell_length_b 14.747(2)
_cell_length_c 18.830(3)
_cell_measurement_temperature 298(2)
_cell_volume 1917.9(5)
_diffrn_ambient_temperature 298(2)
_exptl_crystal_density_diffrn 1.416
_cod_depositor_comments
;
The following automatic conversions were performed:
'_symmetry_cell_setting' value 'Monoclinic' changed to 'monoclinic'
according to '/home/saulius/struct/CIF-dictionaries/cif_core.dic'
dictionary named 'cif_core.dic' version 2.4.1 from 2010-06-29.

Automatic conversion script
Id: cif_fix_enum 1527 2010-12-29 10:47:43Z saulius 
;
_cod_original_sg_symbol_H-M 'P 21/n'
_cod_database_code 4020767

loop_
_symmetry_equiv_pos_as_xyz
'x, y, z'
'-x+1/2, y+1/2, -z+1/2'
'-x, -y, -z'
'x-1/2, -y-1/2, z-1/2'

loop_
_atom_site_label
_atom_site_type_symbol
_atom_site_fract_x
_atom_site_fract_y
_atom_site_fract_z
_atom_site_U_iso_or_equiv
_atom_site_adp_type
_atom_site_occupancy
_atom_site_symmetry_multiplicity
_atom_site_calc_flag
_atom_site_refinement_flags
_atom_site_disorder_assembly
_atom_site_disorder_group
O1 O 0.2440(2) 0.45004(9) 0.00264(8) 0.0493(4) Uani 1 1 d . . .
C2 C 0.3491(3) 0.44674(13) 0.06842(11) 0.0401(5) Uani 1 1 d . . .
C3 C 0.4068(3) 0.36386(13) 0.09627(11) 0.0403(5) Uani 1 1 d . . .
H3 H 0.4862 0.3610 0.1406 0.048 Uiso 1 1 calc R . .
C4 C 0.3506(3) 0.28400(13) 0.06034(11) 0.0381(5) Uani 1 1 d . . .
C5 C 0.2305(3) 0.28987(14) -0.00726(11) 0.0393(5) Uani 1 1 d . . .
C6 C 0.1867(3) 0.37409(14) -0.03331(11) 0.0452(5) Uani 1 1 d . . .
H6 H 0.1128 0.3795 -0.0786 0.054 Uiso 1 1 calc R . .
C7 C 0.3817(3) 0.53551(13) 0.10187(11) 0.0399(5) Uani 1 1 d . . .
C8 C 0.4683(3) 0.54346(16) 0.17326(13) 0.0578(7) Uani 1 1 d . . .
H8 H 0.5141 0.4919 0.1989 0.069 Uiso 1 1 calc R . .
C9 C 0.4866(4) 0.62611(17) 0.20585(14) 0.0649(7) Uani 1 1 d . . .
H9 H 0.5443 0.6306 0.2536 0.078 Uiso 1 1 calc R . .
C10 C 0.4211(3) 0.70231(17) 0.16907(15) 0.0620(7) Uani 1 1 d . . .
H10 H 0.4315 0.7583 0.1920 0.074 Uiso 1 1 calc R . .
C11 C 0.3397(3) 0.69628(15) 0.09800(16) 0.0607(7) Uani 1 1 d . . .
H11 H 0.2982 0.7486 0.0726 0.073 Uiso 1 1 calc R . .
C12 C 0.3189(3) 0.61330(14) 0.06399(13) 0.0492(6) Uani 1 1 d . . .
H12 H 0.2632 0.6095 0.0159 0.059 Uiso 1 1 calc R . .
C13 C 0.4192(3) 0.19721(13) 0.09424(11) 0.0405(5) Uani 1 1 d . . .
C14 C 0.5042(3) 0.13163(14) 0.05674(13) 0.0523(6) Uani 1 1 d . . .
H14 H 0.5117 0.1402 0.0083 0.063 Uiso 1 1 calc R . .
C15 C 0.5779(3) 0.05357(15) 0.09110(15) 0.0614(7) Uani 1 1 d . . .
H15 H 0.6389 0.0107 0.0661 0.074 Uiso 1 1 calc R . .
C16 C 0.5617(3) 0.03904(16) 0.16138(15) 0.0619(7) Uani 1 1 d . . .
H16 H 0.6094 -0.0143 0.1839 0.074 Uiso 1 1 calc R . .
C17 C 0.4754(4) 0.10267(17) 0.19906(14) 0.0619(7) Uani 1 1 d . . .
H17 H 0.4631 0.0922 0.2469 0.074 Uiso 1 1 calc R . .
C18 C 0.4069(3) 0.18212(15) 0.16595(12) 0.0526(6) Uani 1 1 d . . .
H18 H 0.3518 0.2260 0.1920 0.063 Uiso 1 1 calc R . .
C19 C 0.1365(3) 0.21290(13) -0.04983(11) 0.0409(5) Uani 1 1 d . . .
C20 C 0.0304(3) 0.14979(14) -0.01792(12) 0.0479(6) Uani 1 1 d . . .
H20 H 0.0295 0.1513 0.0314 0.057 Uiso 1 1 calc R . .
C21 C -0.0745(3) 0.08442(15) -0.06003(14) 0.0549(6) Uani 1 1 d . . .
H21 H -0.1451 0.0417 -0.0386 0.066 Uiso 1 1 calc R . .
C22 C -0.0757(3) 0.08190(16) -0.13248(15) 0.0605(7) Uani 1 1 d . . .
H22 H -0.1489 0.0384 -0.1603 0.073 Uiso 1 1 calc R . .
C23 C 0.0310(3) 0.14337(17) -0.16420(13) 0.0604(7) Uani 1 1 d . . .
H23 H 0.0328 0.1407 -0.2134 0.072 Uiso 1 1 calc R . .
C24 C 0.1353(3) 0.20899(15) -0.12334(12) 0.0505(6) Uani 1 1 d . . .
H24 H 0.2059 0.2512 -0.1453 0.061 Uiso 1 1 calc R . .
Cl Cl 0.94809(8) 0.37394(4) 0.16530(3) 0.0552(2) Uani 1 1 d D . .
O2 O 0.9398(12) 0.2943(8) 0.1227(8) 0.131(3) Uani 0.72(2) 1 d PD A 1
O3 O 1.1317(11) 0.3801(8) 0.2083(6) 0.077(3) Uani 0.72(2) 1 d PD A 1
O4 O 0.8074(10) 0.3651(6) 0.2097(4) 0.080(2) Uani 0.72(2) 1 d PD A 1
O5 O 0.9159(11) 0.4496(7) 0.1218(7) 0.141(3) Uani 0.72(2) 1 d PD A 1
O12 O 0.944(2) 0.3369(16) 0.0984(5) 0.082(5) Uani 0.28(2) 1 d PD A 2
O13 O 1.135(3) 0.365(2) 0.2044(15) 0.083(7) Uani 0.28(2) 1 d PD A 2
O14 O 0.808(3) 0.339(2) 0.2047(11) 0.104(8) Uani 0.28(2) 1 d PD A 2
O15 O 0.905(3) 0.4674(8) 0.1551(11) 0.114(6) Uani 0.28(2) 1 d PD A 2

loop_
_atom_site_aniso_label
_atom_site_aniso_U_11
_atom_site_aniso_U_22
_atom_site_aniso_U_33
_atom_site_aniso_U_23
_atom_site_aniso_U_13
_atom_site_aniso_U_12
O1 0.0603(10) 0.0414(9) 0.0424(9) 0.0051(7) -0.0042(7) 0.0013(7)
C2 0.0370(12) 0.0452(13) 0.0377(13) 0.0034(10) 0.0043(10) 0.0004(9)
C3 0.0408(12) 0.0422(12) 0.0356(12) 0.0035(10) -0.0008(9) 0.0012(9)
C4 0.0379(12) 0.0389(12) 0.0377(13) 0.0014(10) 0.0069(10) -0.0003(9)
C5 0.0396(12) 0.0420(12) 0.0361(13) 0.0018(10) 0.0055(10) -0.0012(9)
C6 0.0508(13) 0.0474(14) 0.0342(12) -0.0009(11) -0.0040(10) -0.0047(11)
C7 0.0371(12) 0.0369(12) 0.0464(14) 0.0008(10) 0.0087(10) 0.0008(9)
C8 0.0720(17) 0.0452(14) 0.0520(16) 0.0008(12) -0.0038(13) 0.0029(11)
C9 0.0741(18) 0.0591(17) 0.0580(17) -0.0137(14) -0.0012(13) -0.0048(13)
C10 0.0559(16) 0.0501(15) 0.080(2) -0.0179(14) 0.0106(14) -0.0025(12)
C11 0.0546(15) 0.0381(14) 0.088(2) 0.0031(14) 0.0060(14) 0.0044(11)
C12 0.0462(14) 0.0456(14) 0.0537(15) 0.0025(11) 0.0016(11) 0.0006(10)
C13 0.0400(12) 0.0388(12) 0.0405(13) 0.0008(10) -0.0012(10) -0.0021(9)
C14 0.0606(15) 0.0479(14) 0.0490(15) 0.0009(12) 0.0102(12) 0.0059(11)
C15 0.0653(17) 0.0478(14) 0.0705(19) -0.0007(13) 0.0089(14) 0.0141(12)
C16 0.0655(17) 0.0477(15) 0.0680(19) 0.0137(14) -0.0038(14) 0.0104(12)
C17 0.0753(18) 0.0614(17) 0.0466(15) 0.0125(13) 0.0015(13) 0.0036(13)
C18 0.0647(16) 0.0475(14) 0.0436(15) 0.0020(12) 0.0019(12) 0.0077(11)
C19 0.0385(12) 0.0396(12) 0.0426(14) 0.0016(10) 0.0000(10) 0.0031(9)
C20 0.0524(14) 0.0460(13) 0.0439(14) 0.0056(11) 0.0029(11) -0.0006(10)
C21 0.0531(15) 0.0433(13) 0.0651(18) 0.0078(12) -0.0007(12) -0.0052(11)
C22 0.0596(16) 0.0517(15) 0.0653(19) -0.0125(13) -0.0061(13) -0.0038(12)
C23 0.0616(16) 0.0751(18) 0.0436(14) -0.0133(13) 0.0053(13) -0.0031(13)
C24 0.0506(14) 0.0592(15) 0.0413(15) -0.0022(11) 0.0062(11) -0.0075(11)
Cl 0.0489(4) 0.0741(5) 0.0411(4) 0.0022(3) 0.0023(3) 0.0064(3)
O2 0.130(4) 0.134(6) 0.137(6) -0.079(5) 0.047(4) -0.026(4)
O3 0.052(4) 0.113(4) 0.058(4) -0.010(3) -0.009(3) -0.009(3)
O4 0.047(3) 0.136(5) 0.062(3) -0.020(4) 0.019(2) 0.003(2)
O5 0.130(4) 0.164(6) 0.116(7) 0.102(5) -0.024(4) -0.006(4)
O12 0.080(7) 0.137(13) 0.023(5) -0.016(5) -0.007(4) 0.014(7)
O13 0.042(10) 0.127(13) 0.082(15) 0.056(11) 0.013(8) 0.038(8)
O14 0.060(8) 0.157(15) 0.088(13) 0.095(12) -0.008(7) -0.028(8)
O15 0.205(13) 0.059(7) 0.069(9) 0.018(6) -0.011(9) 0.049(7)

loop_
_geom_bond_atom_site_label_1
_geom_bond_atom_site_label_2
_geom_bond_distance
_geom_bond_site_symmetry_2
_geom_bond_publ_flag
O1 C6 1.338(2) . ?
O1 C2 1.340(2) . ?
C2 C3 1.366(3) . ?
C2 C7 1.455(3) . ?
C3 C4 1.384(3) . ?
C4 C5 1.415(3) . ?
C4 C13 1.477(3) . ?
C5 C6 1.353(3) . ?
C5 C19 1.483(3) . ?
C7 C12 1.386(3) . ?
C7 C8 1.392(3) . ?
C8 C9 1.362(3) . ?
C9 C10 1.362(3) . ?
C10 C11 1.374(3) . ?
C11 C12 1.378(3) . ?
C13 C14 1.384(3) . ?
C13 C18 1.384(3) . ?
C14 C15 1.381(3) . ?
C15 C16 1.362(3) . ?
C16 C17 1.371(3) . ?
C17 C18 1.378(3) . ?
C19 C20 1.384(3) . ?
C19 C24 1.384(3) . ?
C20 C21 1.384(3) . ?
C21 C22 1.364(3) . ?
C22 C23 1.368(3) . ?
C23 C24 1.374(3) . ?
Cl O12 1.369(10) . ?
Cl O5 1.382(5) . ?
Cl O4 1.392(5) . ?
Cl O13 1.404(12) . ?
Cl O3 1.411(5) . ?
Cl O15 1.418(11) . ?
Cl O2 1.417(6) . ?
Cl O14 1.417(12) . ?
